data_7100303
loop_
_publ_author_name
'Mark Stradiotto'
'Judy Cipot'
'Robert McDonald'

_publ_section_title
;
Cationic and Zwitterionic Bidentate Relatives of Crabtree's
Hydrogenation Catalyst
;
_journal_name_full 'Chemical Communications'
_journal_paper_doi 10.1039/b510253g
_journal_year 2005
_chemical_formula_moiety 'C25 H38 Ir N P, C F3 O3 S'
_chemical_formula_sum 'C26 H38 F3 Ir N O3 P S'
_chemical_formula_weight 724.80
_space_group_IT_number 14
_symmetry_cell_setting monoclinic
_symmetry_space_group_name_Hall '-P 2yn'
_symmetry_space_group_name_H-M 'P 1 21/n 1'
_cell_angle_alpha 90.00
_cell_angle_beta 103.5748(10)
_cell_angle_gamma 90.00
_cell_formula_units_Z 4
_cell_length_a 9.9608(6)
_cell_length_b 20.2706(12)
_cell_length_c 14.0988(9)
_cell_measurement_temperature 193(2)
_cell_volume 2767.2(3)
_diffrn_ambient_temperature 193(2)
_exptl_crystal_density_diffrn 1.740
_cod_depositor_comments
;
The following automatic conversions were performed:
'_symmetry_cell_setting' value 'Monoclinic' changed to 'monoclinic'
according to '/home/saulius/struct/CIF-dictionaries/cif_core.dic'
dictionary named 'cif_core.dic' version 2.4.1 from 2010-06-29.

Automatic conversion script
Id: cif_fix_enum 1527 2010-12-29 10:47:43Z saulius 
;
_cod_original_sg_symbol_H-M 'P 21/n'
_cod_database_code 7100303

loop_
_symmetry_equiv_pos_as_xyz
'x, y, z'
'-x+1/2, y+1/2, -z+1/2'
'-x, -y, -z'
'x-1/2, -y-1/2, z-1/2'

loop_
_atom_site_label
_atom_site_type_symbol
_atom_site_fract_x
_atom_site_fract_y
_atom_site_fract_z
_atom_site_U_iso_or_equiv
_atom_site_adp_type
_atom_site_occupancy
_atom_site_symmetry_multiplicity
_atom_site_calc_flag
_atom_site_refinement_flags
_atom_site_disorder_assembly
_atom_site_disorder_group
Ir Ir 0.063099(17) 0.144725(9) 0.202186(13) 0.01754(6) Uani 1 1 d . . .
P P 0.29953(11) 0.14246(7) 0.22646(8) 0.0181(2) Uani 1 1 d . . .
N N 0.1044(4) 0.1188(2) 0.3573(3) 0.0208(9) Uani 1 1 d . . .
C1 C 0.3073(5) 0.0832(2) 0.5024(3) 0.0237(11) Uani 1 1 d . . .
H1A H 0.2736 0.1109 0.5498 0.028 Uiso 1 1 calc R . .
H1B H 0.2821 0.0366 0.5103 0.028 Uiso 1 1 calc R . .
C2 C 0.2522(5) 0.1067(2) 0.3997(3) 0.0197(10) Uani 1 1 d . . .
C3 C 0.3524(5) 0.1201(2) 0.3538(3) 0.0193(10) Uani 1 1 d . . .
C3A C 0.4880(5) 0.1113(2) 0.4248(3) 0.0222(11) Uani 1 1 d . . .
C4 C 0.6225(5) 0.1225(3) 0.4189(4) 0.0264(12) Uani 1 1 d . . .
H4 H 0.6428 0.1361 0.3593 0.032 Uiso 1 1 calc R . .
C5 C 0.7277(5) 0.1135(3) 0.5027(4) 0.0304(12) Uani 1 1 d . . .
H5 H 0.8206 0.1214 0.4997 0.036 Uiso 1 1 calc R . .
C6 C 0.7006(5) 0.0933(3) 0.5899(4) 0.0294(12) Uani 1 1 d . . .
H6 H 0.7744 0.0872 0.6456 0.035 Uiso 1 1 calc R . .
C7 C 0.5659(5) 0.0820(2) 0.5959(4) 0.0265(12) Uani 1 1 d . . .
H7 H 0.5464 0.0682 0.6557 0.032 Uiso 1 1 calc R . .
C7A C 0.4597(5) 0.0910(2) 0.5133(3) 0.0211(11) Uani 1 1 d . . .
C11 C 0.0312(5) 0.1530(3) 0.0463(3) 0.0230(11) Uani 1 1 d . . .
H11 H 0.1169 0.1484 0.0215 0.028 Uiso 1 1 calc R . .
C12 C 0.0162(5) 0.2148(2) 0.0887(3) 0.0225(11) Uani 1 1 d . . .
H12 H 0.0944 0.2456 0.0882 0.027 Uiso 1 1 calc R . .
C13 C -0.1175(5) 0.2497(3) 0.0864(4) 0.0268(12) Uani 1 1 d . . .
H13A H -0.1538 0.2681 0.0203 0.032 Uiso 1 1 calc R . .
H13B H -0.0995 0.2870 0.1330 0.032 Uiso 1 1 calc R . .
C14 C -0.2267(5) 0.2051(3) 0.1122(4) 0.0300(12) Uani 1 1 d . . .
H14A H -0.2814 0.1842 0.0519 0.036 Uiso 1 1 calc R . .
H14B H -0.2904 0.2321 0.1405 0.036 Uiso 1 1 calc R . .
C15 C -0.1630(4) 0.1515(3) 0.1846(4) 0.0246(11) Uani 1 1 d . . .
H15 H -0.1932 0.1527 0.2474 0.029 Uiso 1 1 calc R . .
C16 C -0.1288(5) 0.0888(3) 0.1573(3) 0.0236(11) Uani 1 1 d . . .
H16 H -0.1393 0.0534 0.2043 0.028 Uiso 1 1 calc R . .
C17 C -0.1470(5) 0.0648(3) 0.0543(4) 0.0315(12) Uani 1 1 d . . .
H17A H -0.2464 0.0567 0.0261 0.038 Uiso 1 1 calc R . .
H17B H -0.0979 0.0223 0.0550 0.038 Uiso 1 1 calc R . .
C18 C -0.0928(5) 0.1137(3) -0.0110(4) 0.0284(12) Uani 1 1 d . . .
H18A H -0.0654 0.0892 -0.0642 0.034 Uiso 1 1 calc R . .
H18B H -0.1677 0.1446 -0.0411 0.034 Uiso 1 1 calc R . .
C21 C 0.3525(5) 0.0734(2) 0.1583(3) 0.0232(11) Uani 1 1 d . . .
H21 H 0.3196 0.0840 0.0873 0.028 Uiso 1 1 calc R . .
C22 C 0.2769(5) 0.0109(3) 0.1771(4) 0.0324(13) Uani 1 1 d . . .
H22A H 0.1776 0.0198 0.1645 0.039 Uiso 1 1 calc R . .
H22B H 0.3110 -0.0029 0.2451 0.039 Uiso 1 1 calc R . .
H22C H 0.2935 -0.0243 0.1336 0.039 Uiso 1 1 calc R . .
C23 C 0.5079(5) 0.0613(3) 0.1774(4) 0.0388(14) Uani 1 1 d . . .
H23A H 0.5543 0.1022 0.1658 0.047 Uiso 1 1 calc R . .
H23B H 0.5261 0.0268 0.1333 0.047 Uiso 1 1 calc R . .
H23C H 0.5430 0.0472 0.2451 0.047 Uiso 1 1 calc R . .
C24 C 0.4051(5) 0.2145(2) 0.2119(3) 0.0240(11) Uani 1 1 d . . .
H24 H 0.5039 0.2033 0.2412 0.029 Uiso 1 1 calc R . .
C25 C 0.3918(5) 0.2311(3) 0.1042(4) 0.0301(13) Uani 1 1 d . . .
H25A H 0.4275 0.1943 0.0722 0.036 Uiso 1 1 calc R . .
H25B H 0.4450 0.2710 0.0989 0.036 Uiso 1 1 calc R . .
H25C H 0.2944 0.2385 0.0724 0.036 Uiso 1 1 calc R . .
C26 C 0.3655(6) 0.2718(3) 0.2696(4) 0.0370(14) Uani 1 1 d . . .
H26A H 0.3807 0.2593 0.3385 0.044 Uiso 1 1 calc R . .
H26B H 0.2679 0.2827 0.2439 0.044 Uiso 1 1 calc R . .
H26C H 0.4225 0.3103 0.2637 0.044 Uiso 1 1 calc R . .
C27 C 0.0225(5) 0.0625(3) 0.3839(3) 0.0260(11) Uani 1 1 d . . .
H27A H -0.0761 0.0700 0.3560 0.031 Uiso 1 1 calc R . .
H27B H 0.0392 0.0593 0.4550 0.031 Uiso 1 1 calc R . .
H27C H 0.0509 0.0213 0.3579 0.031 Uiso 1 1 calc R . .
C28 C 0.0678(5) 0.1801(3) 0.4058(4) 0.0297(12) Uani 1 1 d . . .
H28A H -0.0304 0.1900 0.3807 0.036 Uiso 1 1 calc R . .
H28B H 0.1234 0.2172 0.3919 0.036 Uiso 1 1 calc R . .
H28C H 0.0866 0.1731 0.4765 0.036 Uiso 1 1 calc R . .
S S 0.15937(14) 0.09301(7) 0.73233(10) 0.0288(3) Uani 1 1 d . . .
F1 F 0.2317(5) 0.1900(2) 0.8563(3) 0.0909(15) Uani 1 1 d . . .
F2 F 0.3960(4) 0.1521(3) 0.7997(3) 0.0899(16) Uani 1 1 d . . .
F3 F 0.3223(5) 0.0977(2) 0.9070(3) 0.0862(15) Uani 1 1 d . . .
O1 O 0.2359(4) 0.03845(19) 0.7085(3) 0.0395(10) Uani 1 1 d . . .
O2 O 0.0501(4) 0.0759(2) 0.7785(3) 0.0458(11) Uani 1 1 d . . .
O3 O 0.1253(4) 0.14256(19) 0.6575(3) 0.0399(9) Uani 1 1 d . . .
C30 C 0.2831(7) 0.1345(4) 0.8282(5) 0.0548(19) Uani 1 1 d . . .

loop_
_atom_site_aniso_label
_atom_site_aniso_U_11
_atom_site_aniso_U_22
_atom_site_aniso_U_33
_atom_site_aniso_U_23
_atom_site_aniso_U_13
_atom_site_aniso_U_12
Ir 0.01501(9) 0.02024(10) 0.01735(10) 0.00143(10) 0.00379(6) -0.00049(9)
P 0.0161(5) 0.0219(7) 0.0165(6) 0.0016(6) 0.0041(4) 0.0001(5)
N 0.021(2) 0.024(2) 0.018(2) 0.0005(18) 0.0078(17) -0.0064(17)
C1 0.028(3) 0.028(3) 0.014(2) 0.001(2) 0.003(2) -0.002(2)
C2 0.028(3) 0.016(3) 0.015(2) -0.001(2) 0.005(2) 0.000(2)
C3 0.022(2) 0.017(2) 0.018(2) 0.002(2) 0.0036(19) 0.0004(19)
C3A 0.024(2) 0.024(3) 0.016(2) -0.001(2) 0.000(2) 0.004(2)
C4 0.022(3) 0.033(3) 0.022(3) 0.001(2) 0.002(2) 0.002(2)
C5 0.017(2) 0.032(3) 0.039(3) -0.003(3) 0.001(2) 0.000(2)
C6 0.031(3) 0.029(3) 0.026(3) -0.004(2) 0.000(2) 0.008(2)
C7 0.031(3) 0.025(3) 0.022(3) 0.004(2) 0.004(2) 0.004(2)
C7A 0.023(2) 0.016(3) 0.023(3) -0.005(2) 0.003(2) 0.0005(19)
C11 0.020(2) 0.032(3) 0.020(2) 0.006(2) 0.0094(19) -0.002(2)
C12 0.016(2) 0.026(3) 0.022(3) 0.010(2) -0.0022(19) 0.000(2)
C13 0.027(3) 0.022(3) 0.030(3) 0.007(2) 0.003(2) 0.004(2)
C14 0.023(3) 0.034(3) 0.032(3) 0.004(3) 0.003(2) 0.005(2)
C15 0.018(2) 0.032(3) 0.026(3) 0.006(3) 0.0083(19) -0.004(2)
C16 0.021(2) 0.030(3) 0.019(3) 0.001(2) 0.003(2) -0.009(2)
C17 0.031(3) 0.030(3) 0.032(3) -0.007(3) 0.003(2) -0.005(2)
C18 0.031(3) 0.033(3) 0.020(3) -0.001(2) 0.004(2) -0.001(2)
C21 0.026(3) 0.028(3) 0.015(2) -0.007(2) 0.0036(19) 0.005(2)
C22 0.034(3) 0.028(3) 0.031(3) -0.008(3) 0.001(2) 0.003(2)
C23 0.027(3) 0.044(4) 0.045(3) -0.011(3) 0.009(2) 0.011(3)
C24 0.019(2) 0.028(3) 0.024(3) 0.001(2) 0.004(2) -0.004(2)
C25 0.027(3) 0.036(3) 0.029(3) 0.010(3) 0.008(2) -0.005(2)
C26 0.046(3) 0.032(3) 0.035(3) -0.003(3) 0.014(3) -0.015(3)
C27 0.025(3) 0.032(3) 0.022(3) 0.001(2) 0.006(2) -0.010(2)
C28 0.024(3) 0.039(3) 0.025(3) -0.005(3) 0.004(2) 0.001(2)
S 0.0363(7) 0.0265(7) 0.0272(7) 0.0038(6) 0.0144(6) 0.0044(6)
F1 0.139(4) 0.058(3) 0.072(3) -0.032(3) 0.018(3) -0.010(3)
F2 0.068(3) 0.130(4) 0.067(3) -0.008(3) 0.007(2) -0.052(3)
F3 0.108(4) 0.112(4) 0.030(2) 0.010(2) -0.004(2) 0.000(3)
O1 0.045(2) 0.035(2) 0.044(2) 0.0068(19) 0.0213(19) 0.0113(18)
O2 0.050(2) 0.042(3) 0.056(3) 0.005(2) 0.032(2) 0.005(2)
O3 0.050(2) 0.035(2) 0.038(2) 0.015(2) 0.0159(18) 0.013(2)
C30 0.066(5) 0.061(5) 0.036(4) -0.001(4) 0.009(3) -0.015(4)

loop_
_geom_bond_atom_site_label_1
_geom_bond_atom_site_label_2
_geom_bond_distance
_geom_bond_site_symmetry_2
_geom_bond_publ_flag
Ir C12 2.108(5) . ?
Ir C11 2.152(4) . ?
Ir C16 2.184(4) . ?
Ir N 2.192(4) . ?
Ir C15 2.212(4) . ?
Ir P 2.2994(11) . ?
P C3 1.807(5) . ?
P C24 1.840(5) . ?
P C21 1.844(5) . ?
N C2 1.475(6) . ?
N C27 1.501(6) . ?
N C28 1.504(6) . ?
C1 C7A 1.498(6) . ?
C1 C2 1.500(6) . ?
C2 C3 1.339(6) . ?
C3 C3A 1.491(6) . ?
C3A C4 1.380(7) . ?
C3A C7A 1.404(7) . ?
C4 C5 1.396(7) . ?
C5 C6 1.381(7) . ?
C6 C7 1.383(7) . ?
C7 C7A 1.390(6) . ?
C11 C12 1.410(7) . ?
C11 C18 1.532(7) . ?
C12 C13 1.502(6) . ?
C13 C14 1.522(7) . ?
C14 C15 1.524(7) . ?
C15 C16 1.393(7) . ?
C16 C17 1.501(7) . ?
C17 C18 1.534(7) . ?
C21 C23 1.527(6) . ?
C21 C22 1.528(7) . ?
C24 C26 1.521(7) . ?
C24 C25 1.531(6) . ?
S O1 1.428(4) . ?
S O2 1.436(4) . ?
S O3 1.439(4) . ?
S C30 1.809(7) . ?
F1 C30 1.333(8) . ?
F2 C30 1.329(8) . ?
F3 C30 1.318(7) . ?
